data_7132528
loop_
_publ_author_name
'Zhang, Congcong'
'Chen, Qinhao'
'Qin, Yunlong'
'Bu, Zhanwei'
'Wang, Qilin'

_publ_section_title
;
 Solvent-controlled halohydroxylation or C3-C2 coupling of pyridinium
 salts through an interrupted dearomative reduction.
;
_journal_issue 8
_journal_name_full 'Chemical communications (Cambridge, England)'
_journal_page_first 992
_journal_page_last 995
_journal_paper_doi 10.1039/d3cc05212e
_journal_volume 60
_journal_year 2024
_chemical_formula_moiety 'C10 H15 Br N2 O3 S'
_chemical_formula_sum 'C10 H15 Br N2 O3 S'
_chemical_formula_weight 323.21
_space_group_crystal_system monoclinic
_space_group_IT_number 14
_space_group_name_Hall '-P 2ybc'
_space_group_name_H-M_alt 'P 1 21/c 1'
_atom_sites_solution_hydrogens geom
_atom_sites_solution_primary dual
_audit_creation_date 2023-03-31
_audit_creation_method
;
Olex2 1.5-beta
(compiled 2022.04.07 svn.rca3783a0 for OlexSys, GUI svn.r6439)
;
_audit_update_record
;
2023-10-04 deposited with the CCDC.	2023-12-21 downloaded from the CCDC.
;
_cell_angle_alpha 90
_cell_angle_beta 111.647(11)
_cell_angle_gamma 90
_cell_formula_units_Z 4
_cell_length_a 7.8851(8)
_cell_length_b 16.802(2)
_cell_length_c 10.6416(9)
_cell_measurement_reflns_used 2696
_cell_measurement_temperature 200.00(10)
_cell_measurement_theta_max 28.4770
_cell_measurement_theta_min 3.0030
_cell_volume 1310.4(3)
_computing_cell_refinement 'CrysAlisPro 1.171.38.43f (Rigaku OD, 2015)'
_computing_data_collection 'CrysAlisPro 1.171.38.43f (Rigaku OD, 2015)'
_computing_data_reduction 'CrysAlisPro 1.171.38.43f (Rigaku OD, 2015)'
_computing_molecular_graphics 'Olex2 1.5-beta (Dolomanov et al., 2009)'
_computing_publication_material 'Olex2 1.5-beta (Dolomanov et al., 2009)'
_computing_structure_refinement 'SHELXL 2018/3 (Sheldrick, 2015)'
_computing_structure_solution 'SHELXT 2018/2 (Sheldrick, 2018)'
_diffrn_ambient_environment N~2~
_diffrn_ambient_temperature 200.00(10)
_diffrn_detector 'CCD plate'
_diffrn_detector_area_resol_mean 5.2684
_diffrn_detector_type AtlasS2
_diffrn_measured_fraction_theta_full 0.977
_diffrn_measured_fraction_theta_max 0.977
_diffrn_measurement_details
;
List of Runs (angles in degrees, time in seconds):

  # Type    Start    End  Width  t~exp~   \w     \q     \k     \f   Frames
#--------------------------------------------------------------------------
  1  \w    -44.00  -7.00   1.00    8.80    --  -11.27  77.00   0.00   37
  2  \w      7.00  65.00   1.00    8.80    --  -11.27  77.00   0.00   58
  3  \w     11.00  47.00   1.00    8.80    --   11.90  77.00 -90.00   36
  4  \w    -77.00  -5.00   1.00    6.00    --  -11.43 -57.00-120.00   72
  5  \w    -16.00  34.00   1.00    6.00    --   11.90  77.00 150.00   50
;
_diffrn_measurement_device 'four-circle diffractometer'
_diffrn_measurement_device_type 'SuperNova, Dual, Cu at zero, AtlasS2'
_diffrn_measurement_method '\w scans'
_diffrn_orient_matrix_type 'CrysAlisPro convention (1999,Acta A55,543-557)'
_diffrn_orient_matrix_UB_11 -0.0335188000
_diffrn_orient_matrix_UB_12 -0.0396183000
_diffrn_orient_matrix_UB_13 -0.0066344000
_diffrn_orient_matrix_UB_21 -0.0465190000
_diffrn_orient_matrix_UB_22 0.0089024000
_diffrn_orient_matrix_UB_23 0.0439878000
_diffrn_orient_matrix_UB_31 -0.0779661000
_diffrn_orient_matrix_UB_32 0.0115884000
_diffrn_orient_matrix_UB_33 -0.0561770000
_diffrn_radiation_monochromator mirror
_diffrn_radiation_probe x-ray
_diffrn_radiation_type 'Mo K\a'
_diffrn_radiation_wavelength 0.71073
_diffrn_reflns_av_R_equivalents 0.0297
_diffrn_reflns_av_unetI/netI 0.0374
_diffrn_reflns_Laue_measured_fraction_full 0.977
_diffrn_reflns_Laue_measured_fraction_max 0.977
_diffrn_reflns_limit_h_max 9
_diffrn_reflns_limit_h_min -9
_diffrn_reflns_limit_k_max 17
_diffrn_reflns_limit_k_min -19
_diffrn_reflns_limit_l_max 12
_diffrn_reflns_limit_l_min -10
_diffrn_reflns_number 6558
_diffrn_reflns_point_group_measured_fraction_full 0.977
_diffrn_reflns_point_group_measured_fraction_max 0.977
_diffrn_reflns_theta_full 24.999
_diffrn_reflns_theta_max 24.999
_diffrn_reflns_theta_min 2.389
_diffrn_source 'micro-focus sealed X-ray tube'
_diffrn_source_type 'SuperNova (Mo) X-ray Source'
_exptl_absorpt_coefficient_mu 3.295
_exptl_absorpt_correction_T_max 1.00000
_exptl_absorpt_correction_T_min 0.57581
_exptl_absorpt_correction_type multi-scan
_exptl_absorpt_process_details
;
CrysAlisPro 1.171.38.43f (Rigaku Oxford Diffraction, 2015)
Empirical absorption correction using spherical harmonics,
 implemented in SCALE3 ABSPACK scaling algorithm.
;
_exptl_crystal_colour 'light colourless'
_exptl_crystal_density_diffrn 1.638
_exptl_crystal_description block
_exptl_crystal_F_000 656
_exptl_crystal_size_max 0.14
_exptl_crystal_size_mid 0.13
_exptl_crystal_size_min 0.1
_refine_diff_density_max 0.555
_refine_diff_density_min -0.304
_refine_diff_density_rms 0.071
_refine_ls_extinction_method none
_refine_ls_goodness_of_fit_ref 1.024
_refine_ls_hydrogen_treatment constr
_refine_ls_matrix_type full
_refine_ls_number_parameters 166
_refine_ls_number_reflns 2256
_refine_ls_number_restraints 20
_refine_ls_restrained_S_all 1.025
_refine_ls_R_factor_all 0.0505
_refine_ls_R_factor_gt 0.0342
_refine_ls_shift/su_max 0.001
_refine_ls_shift/su_mean 0.000
_refine_ls_structure_factor_coef Fsqd
_refine_ls_weighting_details 'w=1/[\s^2^(Fo^2^)+(0.0282P)^2^+1.2278P] where P=(Fo^2^+2Fc^2^)/3'
_refine_ls_weighting_scheme calc
_refine_ls_wR_factor_gt 0.0705
_refine_ls_wR_factor_ref 0.0762
_reflns_Friedel_coverage 0.000
_reflns_number_gt 1784
_reflns_number_total 2256
_reflns_threshold_expression 'I > 2\s(I)'
_cod_data_source_file d3cc05212e2.cif
_cod_data_source_block zcc-34-2
_cod_depositor_comments 'Adding full bibliography for 7132526--7132530.cif.'
_cod_database_code 7132528
_shelx_shelxl_version_number 2018/3
_shelx_space_group_comment
;
The symmetry employed for this shelxl refinement is uniquely defined
by the following loop, which should always be used as a source of
symmetry information in preference to the above space-group names.
They are only intended as comments.
;
_olex2_refinement_description
;
1. Fixed Uiso
 At 1.2 times of:
  All C(H) groups, All C(H,H) groups, All C(H,H,H,H) groups
 At 1.5 times of:
  All C(H,H,H) groups, All O(H) groups
2. Restrained distances
 C9-C11
 1.54 with sigma of 0.01
3. Uiso/Uaniso restraints and constraints
Uanis(C11) \\sim Ueq: with sigma of 0.0005 and sigma for terminal atoms of 0.001
4. Rigid body (RIGU) restrains
 C7, C11, C9, S1
 with sigma for 1-2 distances of 0.001 and sigma for 1-3 distances of 0.003
5. Others
 Sof(H7B)=Sof(C8)=Sof(H8)=Sof(H9BC)=Sof(H9BD)=1-FVAR(1)
 Sof(H7A)=Sof(H9AA)=Sof(H9AB)=Sof(C11)=Sof(H11)=FVAR(1)
6.a Ternary CH refined with riding coordinates:
 C5(H5), C4(H4)
6.b Secondary CH2 refined with riding coordinates:
 C3(H3A,H3B), C6(H6A,H6B), C9(H9BC,H9BD), C9(H9AA,H9AB)
6.c Aromatic/amide H refined with riding coordinates:
 C1(H1), C7(H7B), C7(H7A), C8(H8), C11(H11)
6.d Idealised Me refined as rotating group:
 C10(H10A,H10B,H10C)
6.e Idealised tetrahedral OH refined as rotating group:
 O3(H3)
;
_olex2_date_sample_data_collection 2023-03-31
_olex2_submission_special_instructions 'No special instructions were received'
_oxdiff_exptl_absorpt_empirical_details
;
Empirical correction (ABSPACK) includes:
- Absorption correction using spherical harmonics
- Frame scaling
;
_oxdiff_exptl_absorpt_empirical_full_max 1.503
_oxdiff_exptl_absorpt_empirical_full_min 0.700

loop_
_space_group_symop_operation_xyz
'x, y, z'
'-x, y+1/2, -z+1/2'
'-x, -y, -z'
'x, -y-1/2, z-1/2'

loop_
_atom_site_label
_atom_site_type_symbol
_atom_site_fract_x
_atom_site_fract_y
_atom_site_fract_z
_atom_site_U_iso_or_equiv
_atom_site_adp_type
_atom_site_occupancy
_atom_site_site_symmetry_order
_atom_site_calc_flag
_atom_site_refinement_flags_posn
_atom_site_refinement_flags_adp
_atom_site_refinement_flags_occupancy
_atom_site_disorder_assembly
_atom_site_disorder_group
Br1 Br 0.75760(4) 0.53356(2) 0.49409(3) 0.03358(14) Uani 1 1 d . . . . .
S1 S 1.25276(14) 0.73156(6) 0.50346(9) 0.0435(3) Uani 1 1 d . . . . .
O1 O 0.1274(3) 0.56268(16) 0.1243(2) 0.0352(6) Uani 1 1 d . . . . .
O3 O 0.7882(3) 0.46338(15) 0.1337(2) 0.0333(6) Uani 1 1 d . . . . .
H3 H 0.890282 0.462452 0.130101 0.050 Uiso 1 1 calc R U . . .
O2 O 0.1641(3) 0.44003(15) 0.1936(2) 0.0344(6) Uani 1 1 d . . . . .
N2 N 0.6571(3) 0.58054(17) 0.1734(2) 0.0239(6) Uani 1 1 d . . . . .
N1 N 0.2283(4) 0.50436(19) 0.1712(2) 0.0258(7) Uani 1 1 d . . . . .
C1 C 0.4810(4) 0.5719(2) 0.1561(3) 0.0234(7) Uani 1 1 d . . . . .
H1 H 0.399582 0.611932 0.111442 0.028 Uiso 1 1 calc R U . . .
C2 C 0.4162(4) 0.5075(2) 0.2006(3) 0.0222(7) Uani 1 1 d . . . . .
C5 C 0.7870(4) 0.5166(2) 0.2354(3) 0.0245(8) Uani 1 1 d . . . . .
H5 H 0.909254 0.538682 0.281802 0.029 Uiso 1 1 calc R U . . .
C4 C 0.7290(4) 0.4691(2) 0.3336(3) 0.0255(7) Uani 1 1 d . . . . .
H4 H 0.809197 0.422645 0.362562 0.031 Uiso 1 1 calc R U . . .
C3 C 0.5338(4) 0.4398(2) 0.2696(3) 0.0273(8) Uani 1 1 d . . . . .
H3A H 0.526163 0.397948 0.204982 0.033 Uiso 1 1 calc R U . . .
H3B H 0.493679 0.418320 0.338622 0.033 Uiso 1 1 calc R U . . .
C6 C 0.7153(4) 0.6426(2) 0.1022(3) 0.0329(9) Uani 1 1 d . . . . .
H6A H 0.607617 0.669961 0.041992 0.039 Uiso 1 1 calc R U . . .
H6B H 0.773583 0.617451 0.046632 0.039 Uiso 1 1 calc R U . . .
C7 C 0.8428(5) 0.7030(2) 0.1895(4) 0.0469(10) Uani 1 1 d . . . . .
H7B H 0.888954 0.738537 0.143117 0.056 Uiso 0.807(7) 1 calc R U P A 2
H7A H 0.770065 0.747390 0.184357 0.056 Uiso 0.193(7) 1 calc R U P A 1
C8 C 0.8988(6) 0.7143(3) 0.3146(4) 0.0358(13) Uani 0.807(7) 1 d . . P A 2
H8 H 0.849449 0.683886 0.365814 0.043 Uiso 0.807(7) 1 calc R U P A 2
C9 C 1.0450(6) 0.7760(2) 0.3867(4) 0.0545(11) Uani 1 1 d D . . . .
H9BC H 0.996772 0.812538 0.435827 0.065 Uiso 0.807(7) 1 calc R U P A 2
H9BD H 1.073510 0.806545 0.319633 0.065 Uiso 0.807(7) 1 calc R U P A 2
H9AA H 0.951893 0.777623 0.425978 0.065 Uiso 0.193(7) 1 calc R U P A 1
H9AB H 1.067734 0.829851 0.363862 0.065 Uiso 0.193(7) 1 calc R U P A 1
C10 C 1.3486(7) 0.6932(3) 0.3885(5) 0.0707(14) Uani 1 1 d . . . . .
H10A H 1.271514 0.651798 0.334991 0.106 Uiso 1 1 calc R U . . .
H10B H 1.467616 0.671867 0.438163 0.106 Uiso 1 1 calc R U . . .
H10C H 1.358525 0.735106 0.330322 0.106 Uiso 1 1 calc R U . . .
C11 C 0.984(3) 0.7219(10) 0.2588(14) 0.0368(19) Uani 0.193(7) 1 d D U P A 1
H11 H 1.078470 0.701843 0.235937 0.044 Uiso 0.193(7) 1 calc R U P A 1

loop_
_atom_site_aniso_label
_atom_site_aniso_U_11
_atom_site_aniso_U_22
_atom_site_aniso_U_33
_atom_site_aniso_U_23
_atom_site_aniso_U_13
_atom_site_aniso_U_12
Br1 0.0260(2) 0.0525(3) 0.01974(18) -0.00185(16) 0.00559(13) 0.00073(18)
S1 0.0487(6) 0.0351(6) 0.0379(5) -0.0045(4) 0.0056(4) -0.0026(5)
O1 0.0203(12) 0.0460(17) 0.0373(14) -0.0019(12) 0.0083(10) 0.0073(13)
O3 0.0217(12) 0.0473(16) 0.0313(12) -0.0095(11) 0.0102(10) 0.0021(12)
O2 0.0262(13) 0.0411(16) 0.0351(13) -0.0049(12) 0.0103(11) -0.0108(13)
N2 0.0183(14) 0.0300(17) 0.0224(13) 0.0035(12) 0.0064(11) 0.0005(13)
N1 0.0224(15) 0.0381(19) 0.0169(14) -0.0076(13) 0.0072(11) -0.0040(16)
C1 0.0200(16) 0.031(2) 0.0154(15) -0.0041(14) 0.0019(12) 0.0056(16)
C2 0.0163(16) 0.031(2) 0.0180(15) -0.0042(14) 0.0050(12) -0.0021(16)
C5 0.0167(15) 0.035(2) 0.0200(15) -0.0022(14) 0.0041(12) 0.0042(16)
C4 0.0222(16) 0.028(2) 0.0222(16) -0.0003(14) 0.0035(13) 0.0045(16)
C3 0.0230(17) 0.029(2) 0.0267(17) 0.0025(15) 0.0057(14) 0.0001(16)
C6 0.0279(19) 0.037(2) 0.0311(18) 0.0080(17) 0.0081(15) -0.0016(18)
C7 0.0441(19) 0.030(2) 0.053(2) 0.0069(18) 0.0015(16) -0.0011(17)
C8 0.042(3) 0.033(3) 0.039(3) 0.002(2) 0.022(2) 0.002(2)
C9 0.060(3) 0.029(2) 0.056(2) -0.0097(18) 0.000(2) 0.001(2)
C10 0.091(4) 0.057(3) 0.068(3) -0.012(3) 0.033(3) 0.009(3)
C11 0.037(2) 0.037(2) 0.037(2) 0.0001(5) 0.0135(8) 0.0000(5)

loop_
_atom_type_symbol
_atom_type_description
_atom_type_scat_dispersion_real
_atom_type_scat_dispersion_imag
_atom_type_scat_source
C C 0.0033 0.0016 'International Tables Vol C Tables 4.2.6.8 and 6.1.1.4'
H H 0.0000 0.0000 'International Tables Vol C Tables 4.2.6.8 and 6.1.1.4'
Br Br -0.2901 2.4595 'International Tables Vol C Tables 4.2.6.8 and 6.1.1.4'
N N 0.0061 0.0033 'International Tables Vol C Tables 4.2.6.8 and 6.1.1.4'
O O 0.0106 0.0060 'International Tables Vol C Tables 4.2.6.8 and 6.1.1.4'
S S 0.1246 0.1234 'International Tables Vol C Tables 4.2.6.8 and 6.1.1.4'

loop_
_geom_angle_atom_site_label_1
_geom_angle_atom_site_label_2
_geom_angle_atom_site_label_3
_geom_angle
_geom_angle_site_symmetry_1
_geom_angle_site_symmetry_3
_geom_angle_publ_flag
C10 S1 C9 100.6(2) . . ?
C5 O3 H3 109.5 . . ?
C1 N2 C5 120.0(3) . . ?
C1 N2 C6 121.0(3) . . ?
C6 N2 C5 117.2(2) . . ?
O1 N1 O2 120.8(3) . . ?
O1 N1 C2 121.9(3) . . ?
O2 N1 C2 117.3(3) . . ?
N2 C1 H1 118.5 . . ?
N2 C1 C2 122.9(3) . . ?
C2 C1 H1 118.5 . . ?
N1 C2 C3 120.1(3) . . ?
C1 C2 N1 117.2(3) . . ?
C1 C2 C3 122.6(3) . . ?
O3 C5 N2 108.8(2) . . ?
O3 C5 H5 110.1 . . ?
O3 C5 C4 106.6(3) . . ?
N2 C5 H5 110.1 . . ?
N2 C5 C4 111.1(2) . . ?
C4 C5 H5 110.1 . . ?
Br1 C4 H4 108.2 . . ?
C5 C4 Br1 110.1(2) . . ?
C5 C4 H4 108.2 . . ?
C5 C4 C3 112.1(2) . . ?
C3 C4 Br1 110.0(2) . . ?
C3 C4 H4 108.2 . . ?
C2 C3 C4 108.7(3) . . ?
C2 C3 H3A 110.0 . . ?
C2 C3 H3B 110.0 . . ?
C4 C3 H3A 110.0 . . ?
C4 C3 H3B 110.0 . . ?
H3A C3 H3B 108.3 . . ?
N2 C6 H6A 108.4 . . ?
N2 C6 H6B 108.4 . . ?
N2 C6 C7 115.7(3) . . ?
H6A C6 H6B 107.4 . . ?
C7 C6 H6A 108.4 . . ?
C7 C6 H6B 108.4 . . ?
C6 C7 H7B 114.4 . . ?
C6 C7 H7A 104.5 . . ?
C8 C7 C6 131.2(4) . . ?
C8 C7 H7B 114.4 . . ?
C11 C7 C6 151.0(9) . . ?
C11 C7 H7A 104.5 . . ?
C7 C8 H8 118.7 . . ?
C7 C8 C9 122.7(4) . . ?
C9 C8 H8 118.7 . . ?
S1 C9 H9BC 109.0 . . ?
S1 C9 H9BD 109.0 . . ?
S1 C9 H9AA 110.6 . . ?
S1 C9 H9AB 110.6 . . ?
C8 C9 S1 112.8(3) . . ?
C8 C9 H9BC 109.0 . . ?
C8 C9 H9BD 109.0 . . ?
H9BC C9 H9BD 107.8 . . ?
H9AA C9 H9AB 108.8 . . ?
C11 C9 S1 105.6(8) . . ?
C11 C9 H9AA 110.6 . . ?
C11 C9 H9AB 110.6 . . ?
S1 C10 H10A 109.5 . . ?
S1 C10 H10B 109.5 . . ?
S1 C10 H10C 109.5 . . ?
H10A C10 H10B 109.5 . . ?
H10A C10 H10C 109.5 . . ?
H10B C10 H10C 109.5 . . ?
C7 C11 C9 130.4(15) . . ?
C7 C11 H11 114.8 . . ?
C9 C11 H11 114.8 . . ?

loop_
_geom_bond_atom_site_label_1
_geom_bond_atom_site_label_2
_geom_bond_distance
_geom_bond_site_symmetry_2
_geom_bond_publ_flag
Br1 C4 1.963(3) . ?
S1 C9 1.812(4) . ?
S1 C10 1.780(4) . ?
O1 N1 1.245(4) . ?
O3 H3 0.8200 . ?
O3 C5 1.407(4) . ?
O2 N1 1.253(4) . ?
N2 C1 1.339(4) . ?
N2 C5 1.463(4) . ?
N2 C6 1.459(4) . ?
N1 C2 1.398(4) . ?
C1 H1 0.9300 . ?
C1 C2 1.356(5) . ?
C2 C3 1.480(5) . ?
C5 H5 0.9800 . ?
C5 C4 1.513(4) . ?
C4 H4 0.9800 . ?
C4 C3 1.517(4) . ?
C3 H3A 0.9700 . ?
C3 H3B 0.9700 . ?
C6 H6A 0.9700 . ?
C6 H6B 0.9700 . ?
C6 C7 1.487(5) . ?
C7 H7B 0.9300 . ?
C7 H7A 0.9300 . ?
C7 C8 1.254(5) . ?
C7 C11 1.129(17) . ?
C8 H8 0.9300 . ?
C8 C9 1.530(6) . ?
C9 H9BC 0.9700 . ?
C9 H9BD 0.9700 . ?
C9 H9AA 0.9700 . ?
C9 H9AB 0.9700 . ?
C9 C11 1.558(9) . ?
C10 H10A 0.9600 . ?
C10 H10B 0.9600 . ?
C10 H10C 0.9600 . ?
C11 H11 0.9300 . ?

loop_
_geom_torsion_atom_site_label_1
_geom_torsion_atom_site_label_2
_geom_torsion_atom_site_label_3
_geom_torsion_atom_site_label_4
_geom_torsion
_geom_torsion_site_symmetry_1
_geom_torsion_site_symmetry_2
_geom_torsion_site_symmetry_3
_geom_torsion_site_symmetry_4
_geom_torsion_publ_flag
Br1 C4 C3 C2 73.6(3) . . . . ?
S1 C9 C11 C7 142.4(18) . . . . ?
O1 N1 C2 C1 -10.4(4) . . . . ?
O1 N1 C2 C3 173.5(3) . . . . ?
O3 C5 C4 Br1 171.61(18) . . . . ?
O3 C5 C4 C3 -65.7(3) . . . . ?
O2 N1 C2 C1 169.4(3) . . . . ?
O2 N1 C2 C3 -6.7(4) . . . . ?
N2 C1 C2 N1 -177.5(3) . . . . ?
N2 C1 C2 C3 -1.6(5) . . . . ?
N2 C5 C4 Br1 -70.0(3) . . . . ?
N2 C5 C4 C3 52.7(4) . . . . ?
N2 C6 C7 C8 -6.8(7) . . . . ?
N2 C6 C7 C11 77(2) . . . . ?
N1 C2 C3 C4 -159.6(3) . . . . ?
C1 N2 C5 O3 87.6(3) . . . . ?
C1 N2 C5 C4 -29.5(4) . . . . ?
C1 N2 C6 C7 118.1(3) . . . . ?
C1 C2 C3 C4 24.6(4) . . . . ?
C5 N2 C1 C2 3.9(4) . . . . ?
C5 N2 C6 C7 -77.2(4) . . . . ?
C5 C4 C3 C2 -49.2(3) . . . . ?
C6 N2 C1 C2 168.2(3) . . . . ?
C6 N2 C5 O3 -77.3(3) . . . . ?
C6 N2 C5 C4 165.7(3) . . . . ?
C6 C7 C8 C9 174.3(4) . . . . ?
C6 C7 C11 C9 -143.6(11) . . . . ?
C7 C8 C9 S1 -115.3(5) . . . . ?
C10 S1 C9 C8 75.4(4) . . . . ?
C10 S1 C9 C11 33.7(8) . . . . ?
